data_7133538
loop_
_publ_author_name
'Wu, Jia-Wei'
'Qin, Zhen'
'Dong, Qing-Shu'
'Young, David James'
'Hu, Fei-Long'
'Mi, Yan'

_publ_section_title
;
 Photomechanical responses of coordination polymers regulated by precise
 organization of the photoactive centers.
;
_journal_issue 73
_journal_name_full 'Chemical communications (Cambridge, England)'
_journal_page_first 9978
_journal_page_last 9981
_journal_paper_doi 10.1039/d4cc03471f
_journal_volume 60
_journal_year 2024
_chemical_formula_moiety 'C38 H20 Br3.793 Cd F N2 O4, 0.208(Br)'
_chemical_formula_sum 'C44 H34 Br4 Cd F N4 O6'
_chemical_formula_weight 1165.79
_space_group_crystal_system orthorhombic
_space_group_IT_number 57
_space_group_name_Hall '-P 2c 2b'
_space_group_name_H-M_alt 'P b c m'
_atom_sites_solution_hydrogens geom
_atom_sites_solution_primary iterative
_audit_creation_date 2024-06-14
_audit_creation_method
;
Olex2 1.5
(compiled 2024.02.16 svn.r378c4104 for OlexSys, GUI svn.r6928)
;
_audit_update_record
;
2024-06-15 deposited with the CCDC.	2024-08-13 downloaded from the CCDC.
;
_cell_angle_alpha 90
_cell_angle_beta 90
_cell_angle_gamma 90
_cell_formula_units_Z 8
_cell_length_a 14.0326(3)
_cell_length_b 22.0287(5)
_cell_length_c 27.5640(8)
_cell_measurement_reflns_used 6324
_cell_measurement_temperature 220.00(10)
_cell_measurement_theta_max 73.3750
_cell_measurement_theta_min 3.1250
_cell_volume 8520.6(4)
_computing_cell_refinement 'CrysAlisPro 1.171.38.43f (Rigaku OD, 2015)'
_computing_data_collection 'CrysAlisPro 1.171.38.43f (Rigaku OD, 2015)'
_computing_data_reduction 'CrysAlisPro 1.171.38.43f (Rigaku OD, 2015)'
_computing_molecular_graphics 'Olex2 1.5 (Dolomanov et al., 2009)'
_computing_publication_material 'Olex2 1.5 (Dolomanov et al., 2009)'
_computing_structure_refinement 'SHELXL 2019/3 (Sheldrick, 2015)'
_computing_structure_solution 'olex2.solve 1.5 (Bourhis et al., 2015)'
_diffrn_ambient_temperature 220.00(10)
_diffrn_detector_area_resol_mean 5.2684
_diffrn_detector_type AtlasS2
_diffrn_measured_fraction_theta_full 0.998
_diffrn_measured_fraction_theta_max 0.970
_diffrn_measurement_details
;
List of Runs (angles in degrees, time in seconds):

  # Type    Start    End  Width  t~exp~   \w     \q     \k     \f   Frames
#--------------------------------------------------------------------------
  1  \w     37.00  64.00   1.00    1.50    --   40.73 -38.00  60.00   27
  2  \w     25.00  95.00   1.00    1.50    --   40.73-125.00 -30.00   70
  3  \w    -24.00  12.00   1.00    1.50    --   40.73 -38.00  60.00   36
  4  \w     79.00 150.00   1.00    4.00    --  107.58  61.00 150.00   71
  5  \w    126.00 156.00   1.00    4.00    --  107.58 125.00   0.00   30
  6  \w     81.00 177.00   1.00    4.00    --  107.58  61.00-120.00   96
  7  \w     83.00 157.00   1.00    4.00    --  107.58  45.00-150.00   74
  8  \w    -51.00  -7.00   1.00    1.50    --  -40.73 125.00 -30.00   44
  9  \w    -95.00 -67.00   1.00    1.50    --  -40.73 125.00 -30.00   28
;
_diffrn_measurement_device 'four-circle diffractometer'
_diffrn_measurement_device_type 'SuperNova, Dual, Cu at zero, AtlasS2'
_diffrn_measurement_method '\w scans'
_diffrn_radiation_type CuK\a
_diffrn_radiation_wavelength 1.54184
_diffrn_reflns_av_R_equivalents 0.0479
_diffrn_reflns_av_unetI/netI 0.0533
_diffrn_reflns_Laue_measured_fraction_full 0.998
_diffrn_reflns_Laue_measured_fraction_max 0.970
_diffrn_reflns_limit_h_max 9
_diffrn_reflns_limit_h_min -17
_diffrn_reflns_limit_k_max 27
_diffrn_reflns_limit_k_min -26
_diffrn_reflns_limit_l_max 33
_diffrn_reflns_limit_l_min -33
_diffrn_reflns_number 22184
_diffrn_reflns_point_group_measured_fraction_full 0.998
_diffrn_reflns_point_group_measured_fraction_max 0.970
_diffrn_reflns_theta_full 67.684
_diffrn_reflns_theta_max 73.931
_diffrn_reflns_theta_min 3.207
_exptl_absorpt_coefficient_mu 8.985
_exptl_absorpt_correction_T_max 1.00000
_exptl_absorpt_correction_T_min 0.20911
_exptl_absorpt_correction_type multi-scan
_exptl_absorpt_process_details
;
CrysAlisPro 1.171.38.43f (Rigaku Oxford Diffraction, 2015)
Empirical absorption correction using spherical harmonics,
 implemented in SCALE3 ABSPACK scaling algorithm.
;
_exptl_crystal_colour 'light yellow'
_exptl_crystal_density_diffrn 1.818
_exptl_crystal_description prism
_exptl_crystal_F_000 4568
_exptl_crystal_size_max 0.14
_exptl_crystal_size_mid 0.11
_exptl_crystal_size_min 0.09
_refine_diff_density_max 1.562
_refine_diff_density_min -0.996
_refine_diff_density_rms 0.123
_refine_ls_extinction_method none
_refine_ls_goodness_of_fit_ref 1.025
_refine_ls_hydrogen_treatment constr
_refine_ls_matrix_type full
_refine_ls_number_parameters 484
_refine_ls_number_reflns 8577
_refine_ls_number_restraints 53
_refine_ls_restrained_S_all 1.029
_refine_ls_R_factor_all 0.0869
_refine_ls_R_factor_gt 0.0635
_refine_ls_shift/su_max 0.001
_refine_ls_shift/su_mean 0.000
_refine_ls_structure_factor_coef Fsqd
_refine_ls_weighting_details 'w=1/[\s^2^(Fo^2^)+(0.0943P)^2^+18.3035P] where P=(Fo^2^+2Fc^2^)/3'
_refine_ls_weighting_scheme calc
_refine_ls_wR_factor_gt 0.1692
_refine_ls_wR_factor_ref 0.1902
_reflns_Friedel_coverage 0.000
_reflns_number_gt 6045
_reflns_number_total 8577
_reflns_threshold_expression 'I > 2\s(I)'
_cod_data_source_file d4cc03471f10.cif
_cod_data_source_block cp2
_cod_depositor_comments 'Adding full bibliography for 7133535--7133538.cif.'
_cod_database_code 7133538
_shelx_shelxl_version_number 2019/3
_shelx_space_group_comment
;
The symmetry employed for this shelxl refinement is uniquely defined
by the following loop, which should always be used as a source of
symmetry information in preference to the above space-group names.
They are only intended as comments.
;
_shelx_estimated_absorpt_t_max 0.499
_shelx_estimated_absorpt_t_min 0.366
_olex2_refinement_description
;
1. Fixed Uiso
 At 1.2 times of:
  All C(H) groups
2. Restrained distances
 Br6-C88 \\sim Br2A-C88
 with sigma of 0.02
 C13-C11 \\sim C8-C11 \\sim C8-C10
 with sigma of 0.02
 C86-Br1 \\sim C86-Br1A
 with sigma of 0.02
 Br3A-C26 \\sim Br3-C26
 with sigma of 0.02
 Br3-C26 \\sim Br3A-C26
 with sigma of 0.02
3. Uiso/Uaniso restraints and constraints
C10 \\sim C8 \\sim C11 \\sim C13: within 2A with sigma of 0.02 and sigma for
terminal atoms of 0.04 within 2A
Uanis(F5) \\sim Ueq: with sigma of 0.005 and sigma for terminal atoms of 0.01
Uanis(C10) \\sim Ueq, Uanis(C8) \\sim Ueq, Uanis(C11) \\sim Ueq, Uanis(C13)
\\sim Ueq, Uanis(F5) \\sim Ueq: with sigma of 0.05 and sigma for terminal atoms
of 0.1
Uanis(Br2A) = Uanis(Br6)
Uanis(Br1A) = Uanis(Br1)
Uanis(Br3A) = Uanis(Br3)
4. Others
 Sof(Br1A)=1-FVAR(1)
 Sof(Br1)=FVAR(1)
 Sof(Br2A)=1-FVAR(2)
 Sof(Br6)=FVAR(2)
 Sof(Br3A)=1-FVAR(3)
 Sof(Br3)=FVAR(3)
5.a Aromatic/amide H refined with riding coordinates:
 C56(H56), C57(H57), C59(H59), C60(H60), C63(H63), C65(H65), C68(H68),
 C69(H69), C70(H70), C71(H71), C72(H72), C76(H76), C78(H78), C79(H79), C85(H85),
  C87(H87), C91(H91), C93(H93), C54(H54), C8(H8), C35(H35)
;
_smtbx_masks_special_details
;
A solvent mask was calculated and 600 electrons were 
found in a volume of 1838\%A^3^ in 2 voids per unit cell. 
This is consistent with the presence of 
[+ solvents]0.432[C3H7NO] per Asymmetric Unit 
which account for 640 electrons 
per unit cell.
;
_olex2_submission_special_instructions 'No special instructions were received'
_oxdiff_exptl_absorpt_empirical_details
;
Empirical correction (ABSPACK) includes:
- Absorption correction using spherical harmonics
- Frame scaling
;

loop_
_space_group_symop_operation_xyz
'x, y, z'
'-x, -y, z+1/2'
'x, -y+1/2, -z'
'-x, y+1/2, -z+1/2'
'-x, -y, -z'
'x, y, -z-1/2'
'-x, y-1/2, z'
'x, -y-1/2, z-1/2'

loop_
_atom_site_label
_atom_site_type_symbol
_atom_site_fract_x
_atom_site_fract_y
_atom_site_fract_z
_atom_site_U_iso_or_equiv
_atom_site_adp_type
_atom_site_occupancy
_atom_site_site_symmetry_order
_atom_site_calc_flag
_atom_site_refinement_flags_posn
_atom_site_refinement_flags_adp
_atom_site_refinement_flags_occupancy
_atom_site_disorder_assembly
_atom_site_disorder_group
Cd1 Cd 0.57891(3) 0.42842(2) 0.50101(2) 0.03931(15) Uani 1 1 d . . . . .
Br6 Br 0.95900(7) 0.51505(7) 0.57962(12) 0.0799(7) Uani 0.911(7) 1 d D . P A 1
Br3 Br 0.87568(12) 0.15007(12) 0.5867(2) 0.0818(9) Uani 0.889(14) 1 d D . P B 1
Br4 Br 0.80113(9) 0.72420(5) 0.66458(5) 0.0922(4) Uani 1 1 d . . . . .
O95 O 0.5878(3) 0.5324(2) 0.52412(17) 0.0464(11) Uani 1 1 d . . . . .
O96 O 0.5392(3) 0.6242(2) 0.54261(18) 0.0496(11) Uani 1 1 d . . . . .
N52 N 0.6497(4) 0.4505(3) 0.42757(18) 0.0399(12) Uani 1 1 d . . . . .
O53 O 0.6597(4) 0.3329(2) 0.5132(2) 0.0581(13) Uani 1 1 d . . . . .
O55 O 0.7316(4) 0.4174(2) 0.5328(2) 0.0604(14) Uani 1 1 d . . . . .
C56 C 0.7033(5) 0.6467(3) 0.5980(3) 0.0502(16) Uani 1 1 d . . . . .
H56 H 0.652396 0.674143 0.601248 0.060 Uiso 1 1 calc R U . . .
C57 C 0.4765(5) 0.4343(4) 0.6565(2) 0.0512(17) Uani 1 1 d . . . . .
H57 H 0.495791 0.456695 0.683815 0.061 Uiso 1 1 calc R U . . .
N58 N 0.5002(4) 0.4110(3) 0.57249(18) 0.0421(12) Uani 1 1 d . . . . .
C59 C 0.7759(4) 0.4943(3) 0.3814(2) 0.0405(14) Uani 1 1 d . . . . .
H59 H 0.828296 0.520828 0.380429 0.049 Uiso 1 1 calc R U . . .
C60 C 0.6723(4) 0.4237(3) 0.3442(2) 0.0425(14) Uani 1 1 d . . . . .
H60 H 0.651319 0.401273 0.317226 0.051 Uiso 1 1 calc R U . . .
C63 C 0.7247(5) 0.4880(3) 0.4236(2) 0.0439(15) Uani 1 1 d . . . . .
H63 H 0.743058 0.510842 0.450862 0.053 Uiso 1 1 calc R U . . .
C65 C 0.2510(4) 0.3748(3) 0.7063(2) 0.0415(14) Uani 1 1 d . . . . .
H65 H 0.218169 0.370656 0.676704 0.050 Uiso 1 1 calc R U . . .
C66 C 0.3477(4) 0.3860(3) 0.7061(2) 0.0390(13) Uani 1 1 d . . . . .
F67 F 1.5254(5) 0.4126(5) 0.250000 0.105(3) Uani 1 2 d S T P . .
C68 C 0.5232(5) 0.4412(4) 0.6124(2) 0.0510(17) Uani 1 1 d . . . . .
H68 H 0.574097 0.468886 0.610830 0.061 Uiso 1 1 calc R U . . .
C69 C 0.3950(6) 0.3916(4) 0.750000 0.041(2) Uani 1 2 d S T P . .
H69 H 0.460894 0.399372 0.750000 0.049 Uiso 1 2 calc R U P . .
C70 C 0.6252(4) 0.4190(3) 0.3881(2) 0.0432(15) Uani 1 1 d . . . . .
H70 H 0.573175 0.392215 0.390260 0.052 Uiso 1 1 calc R U . . .
C71 C 0.8073(5) 0.2653(4) 0.5582(3) 0.0571(19) Uani 1 1 d . . . . .
H71 H 0.747598 0.245956 0.557154 0.069 Uiso 1 1 calc R U . . .
C72 C 0.3763(5) 0.3624(3) 0.6179(2) 0.0443(15) Uani 1 1 d . . . . .
H72 H 0.325299 0.334731 0.618116 0.053 Uiso 1 1 calc R U . . .
C73 C 0.9537(6) 0.4706(4) 0.250000 0.042(2) Uani 1 2 d S T P . .
C74 C 0.7510(4) 0.4620(3) 0.3402(2) 0.0362(13) Uani 1 1 d . . . . .
C75 C 0.7907(6) 0.6569(4) 0.6224(3) 0.0586(19) Uani 1 1 d . . . . .
C76 C 0.8663(5) 0.6181(3) 0.6165(3) 0.0513(17) Uani 1 1 d . . . . .
H76 H 0.924952 0.625487 0.631891 0.062 Uiso 1 1 calc R U . . .
C77 C 0.6945(5) 0.5955(3) 0.5694(2) 0.0441(15) Uani 1 1 d . . . . .
C78 C 0.7556(6) 0.4635(4) 0.250000 0.0370(18) Uani 1 2 d S T P . .
H78 H 0.688819 0.459982 0.250001 0.044 Uiso 1 2 calc R U P . .
C79 C 0.7705(5) 0.5562(3) 0.5633(3) 0.0483(16) Uani 1 1 d . . . . .
H79 H 0.765082 0.522116 0.542990 0.058 Uiso 1 1 calc R U . . .
C80 C 0.4000(4) 0.3934(3) 0.6596(2) 0.0403(14) Uani 1 1 d . . . . .
C81 C 0.6008(5) 0.5833(3) 0.5436(2) 0.0433(15) Uani 1 1 d . . . . .
C82 C 1.4316(7) 0.4255(6) 0.250000 0.064(3) Uani 1 2 d S T P . .
C83 C 0.8045(4) 0.4662(3) 0.2939(2) 0.0379(13) Uani 1 1 d . . . . .
C84 C 0.8157(5) 0.3262(3) 0.5463(3) 0.0506(17) Uani 1 1 d . . . . .
C85 C 0.4272(5) 0.3719(3) 0.5759(3) 0.0498(16) Uani 1 1 d . . . . .
H85 H 0.409915 0.349766 0.548134 0.060 Uiso 1 1 calc R U . . .
C86 C 0.9829(7) 0.3211(4) 0.5613(5) 0.100(4) Uani 1 1 d . . . C 1
C87 C 0.9762(7) 0.2612(4) 0.5745(5) 0.092(4) Uani 1 1 d . . . . .
H87 H 1.030283 0.239674 0.585015 0.110 Uiso 1 1 calc R U . C 1
C88 C 0.8537(5) 0.5681(3) 0.5874(3) 0.0562(18) Uani 1 1 d D . . . .
C91 C 0.9031(4) 0.4695(3) 0.2937(2) 0.0447(15) Uani 1 1 d . . . . .
H91 H 0.936307 0.471113 0.323328 0.054 Uiso 1 1 calc R U . . .
C93 C 0.9037(6) 0.3547(4) 0.5478(4) 0.078(3) Uani 1 1 d . . . . .
H93 H 0.909611 0.395963 0.539808 0.094 Uiso 1 1 calc R U . C 1
C54 C 1.3861(6) 0.4336(5) 0.2068(4) 0.081(3) Uani 1 1 d . . . . .
H54 H 1.419799 0.429834 0.177483 0.097 Uiso 1 1 calc R U . . .
C61 C 1.2412(6) 0.4529(5) 0.250000 0.051(2) Uani 1 2 d S T P . .
C3 C 1.1401(7) 0.4625(6) 0.250000 0.056(3) Uani 1 2 d S T P . .
C4 C 0.0148(9) 0.3656(7) 0.750000 0.083(4) Uani 1 2 d S T P . .
C8 C -0.1372(8) 0.3740(6) 0.7057(6) 0.130(4) Uani 1 1 d D U . . .
H8 H -0.103009 0.368951 0.676660 0.156 Uiso 1 1 calc R U . . .
C17 C 1.0545(7) 0.4692(5) 0.250000 0.053(3) Uani 1 2 d S T P . .
C18 C 0.1000(8) 0.3645(7) 0.750000 0.069(3) Uani 1 2 d S T P . .
C25 C 0.2015(7) 0.3697(5) 0.750000 0.048(2) Uani 1 2 d S T P . .
C26 C 0.8882(6) 0.2330(4) 0.5718(4) 0.066(2) Uani 1 1 d D . . . .
C35 C 1.2916(6) 0.4470(4) 0.2065(3) 0.067(2) Uani 1 1 d . . . . .
H35 H 1.259841 0.452398 0.176813 0.081 Uiso 1 1 calc R U . . .
C49 C 0.7292(5) 0.3609(3) 0.5302(3) 0.0488(16) Uani 1 1 d . . . . .
F5 F -0.3773(11) 0.3930(8) 0.750000 0.196(6) Uani 1 2 d S TU P D 1
C10 C -0.0869(10) 0.3706(7) 0.750000 0.104(5) Uani 1 2 d DS TU P . .
C11 C -0.2381(7) 0.3847(7) 0.7028(6) 0.152(5) Uani 1 1 d D U . . .
C13 C -0.2794(11) 0.3848(10) 0.750000 0.151(7) Uani 1 2 d DS TU P . .
Br1 Br 1.10877(11) 0.35749(8) 0.55438(12) 0.1274(10) Uani 0.792(3) 1 d . . P C 1
Br1A Br 1.0753(4) 0.3673(3) 0.5972(5) 0.1274(10) Uani 0.208(3) 1 d . . P C 2
Br2A Br 0.9579(8) 0.5274(8) 0.5532(10) 0.0799(7) Uani 0.089(7) 1 d D . P A 2
Br3A Br 0.8826(11) 0.1617(8) 0.6082(12) 0.0818(9) Uani 0.111(14) 1 d D . P B 2

loop_
_atom_site_aniso_label
_atom_site_aniso_U_11
_atom_site_aniso_U_22
_atom_site_aniso_U_33
_atom_site_aniso_U_23
_atom_site_aniso_U_13
_atom_site_aniso_U_12
Cd1 0.0303(2) 0.0528(3) 0.0348(2) 0.00159(18) 0.00070(18) 0.00562(18)
Br6 0.0370(4) 0.0779(7) 0.1249(19) -0.0333(9) -0.0310(7) 0.0112(4)
Br3 0.0520(6) 0.0524(7) 0.141(3) 0.0298(11) -0.0206(9) -0.0016(5)
Br4 0.0880(7) 0.0795(7) 0.1092(9) -0.0394(6) -0.0207(6) -0.0010(6)
O95 0.042(2) 0.049(3) 0.049(3) -0.004(2) -0.011(2) -0.002(2)
O96 0.033(2) 0.057(3) 0.058(3) -0.003(2) -0.005(2) 0.010(2)
N52 0.028(3) 0.058(3) 0.034(3) 0.002(2) 0.002(2) 0.010(2)
O53 0.040(3) 0.061(3) 0.074(3) -0.002(3) -0.016(2) 0.004(2)
O55 0.052(3) 0.052(3) 0.077(4) 0.000(2) -0.022(3) 0.007(2)
C56 0.042(4) 0.052(4) 0.056(4) 0.004(3) -0.002(3) 0.001(3)
C57 0.046(4) 0.073(5) 0.034(3) -0.002(3) -0.003(3) -0.008(4)
N58 0.036(3) 0.056(3) 0.034(3) 0.003(2) -0.001(2) 0.006(2)
C59 0.034(3) 0.052(4) 0.036(3) 0.003(3) -0.001(3) -0.001(3)
C60 0.032(3) 0.060(4) 0.035(3) 0.000(3) 0.001(3) 0.006(3)
C63 0.041(4) 0.058(4) 0.032(3) -0.006(3) -0.003(3) 0.003(3)
C65 0.032(3) 0.048(3) 0.045(4) -0.003(3) -0.006(3) 0.001(3)
C66 0.032(3) 0.049(3) 0.036(3) -0.001(3) -0.004(3) 0.006(3)
F67 0.033(3) 0.167(9) 0.114(7) 0.000 0.000 0.012(4)
C68 0.042(4) 0.069(5) 0.042(4) 0.005(3) 0.000(3) -0.017(3)
C69 0.028(4) 0.051(5) 0.043(5) 0.000 0.000 0.003(4)
C70 0.028(3) 0.051(4) 0.050(4) -0.004(3) 0.004(3) -0.005(3)
C71 0.033(3) 0.060(4) 0.079(5) 0.011(4) -0.008(4) 0.000(3)
C72 0.050(4) 0.045(3) 0.039(3) -0.002(3) 0.001(3) -0.002(3)
C73 0.024(4) 0.054(5) 0.047(5) 0.000 0.000 -0.002(4)
C74 0.027(3) 0.047(3) 0.034(3) 0.002(2) 0.002(2) 0.012(2)
C75 0.051(4) 0.064(5) 0.061(5) -0.002(4) -0.007(4) -0.007(4)
C76 0.039(4) 0.056(4) 0.059(4) -0.001(3) -0.010(3) -0.012(3)
C77 0.034(3) 0.051(4) 0.047(4) 0.001(3) -0.002(3) -0.012(3)
C78 0.019(4) 0.055(5) 0.037(4) 0.000 0.000 0.011(3)
C79 0.040(4) 0.050(4) 0.055(4) -0.007(3) -0.009(3) 0.001(3)
C80 0.036(3) 0.054(4) 0.031(3) 0.002(3) -0.003(3) 0.005(3)
C81 0.033(3) 0.055(4) 0.042(4) 0.005(3) 0.003(3) -0.003(3)
C82 0.031(5) 0.080(8) 0.080(8) 0.000 0.000 -0.002(5)
C83 0.034(3) 0.048(3) 0.031(3) -0.002(2) -0.002(2) 0.003(3)
C84 0.041(4) 0.042(3) 0.068(5) 0.005(3) -0.015(3) 0.004(3)
C85 0.057(4) 0.052(4) 0.040(4) -0.008(3) -0.001(3) 0.003(3)
C86 0.061(5) 0.054(5) 0.184(12) 0.017(6) -0.042(7) -0.006(5)
C87 0.059(5) 0.053(5) 0.163(11) 0.023(6) -0.045(7) 0.006(4)
C88 0.034(3) 0.055(4) 0.080(5) 0.000(4) 0.001(4) 0.008(3)
C91 0.032(3) 0.059(4) 0.043(4) -0.003(3) -0.007(3) 0.007(3)
C93 0.061(5) 0.052(5) 0.123(8) 0.002(5) -0.038(6) -0.008(4)
C54 0.037(4) 0.134(9) 0.073(6) -0.009(6) 0.010(4) 0.001(5)
C61 0.025(4) 0.061(6) 0.066(7) 0.000 0.000 -0.007(4)
C3 0.037(5) 0.082(8) 0.048(6) 0.000 0.000 -0.012(5)
C4 0.044(7) 0.085(9) 0.121(12) 0.000 0.000 -0.011(6)
C8 0.065(6) 0.098(7) 0.228(13) -0.010(8) -0.032(8) 0.005(6)
C17 0.039(5) 0.077(7) 0.044(5) 0.000 0.000 0.003(5)
C18 0.044(6) 0.086(9) 0.076(8) 0.000 0.000 0.007(6)
C25 0.036(5) 0.052(5) 0.056(6) 0.000 0.000 0.000(4)
C26 0.049(4) 0.053(4) 0.095(6) 0.014(4) -0.015(4) 0.002(4)
C35 0.041(4) 0.100(7) 0.061(5) -0.013(4) -0.002(4) -0.005(4)
C49 0.036(3) 0.057(4) 0.053(4) -0.001(3) -0.009(3) 0.003(3)
F5 0.141(8) 0.204(10) 0.244(10) 0.000 0.000 0.003(8)
C10 0.047(7) 0.074(8) 0.190(15) 0.000 0.000 0.004(6)
C11 0.057(6) 0.102(8) 0.299(16) -0.024(10) -0.019(9) 0.014(6)
C13 0.035(7) 0.108(11) 0.31(2) 0.000 0.000 0.011(8)
Br1 0.0411(8) 0.0864(9) 0.255(3) 0.0491(14) -0.0338(12) -0.0211(7)
Br1A 0.0411(8) 0.0864(9) 0.255(3) 0.0491(14) -0.0338(12) -0.0211(7)
Br2A 0.0370(4) 0.0779(7) 0.1249(19) -0.0333(9) -0.0310(7) 0.0112(4)
Br3A 0.0520(6) 0.0524(7) 0.141(3) 0.0298(11) -0.0206(9) -0.0016(5)

loop_
_atom_type_symbol
_atom_type_description
_atom_type_scat_dispersion_real
_atom_type_scat_dispersion_imag
_atom_type_scat_source
C C 0.0181 0.0091 'International Tables Vol C Tables 4.2.6.8 and 6.1.1.4'
H H 0.0000 0.0000 'International Tables Vol C Tables 4.2.6.8 and 6.1.1.4'
Br Br -0.6763 1.2805 'International Tables Vol C Tables 4.2.6.8 and 6.1.1.4'
Cd Cd 0.1185 4.6533 'International Tables Vol C Tables 4.2.6.8 and 6.1.1.4'
F F 0.0727 0.0534 'International Tables Vol C Tables 4.2.6.8 and 6.1.1.4'
N N 0.0311 0.0180 'International Tables Vol C Tables 4.2.6.8 and 6.1.1.4'
O O 0.0492 0.0322 'International Tables Vol C Tables 4.2.6.8 and 6.1.1.4'

loop_
_geom_angle_atom_site_label_1
_geom_angle_atom_site_label_2
_geom_angle_atom_site_label_3
_geom_angle
_geom_angle_site_symmetry_1
_geom_angle_site_symmetry_3
_geom_angle_publ_flag
O95 Cd1 O95 78.35(16) . 5_666 ?
O95 Cd1 O53 140.98(16) . . ?
O95 Cd1 C49 114.14(19) . . ?
O95 Cd1 C49 165.56(19) 5_666 . ?
O96 Cd1 O95 130.37(15) 5_666 . ?
O96 Cd1 O95 52.48(15) 5_666 5_666 ?
O96 Cd1 O53 88.41(16) 5_666 . ?
O96 Cd1 C49 115.49(19) 5_666 . ?
N52 Cd1 O95 90.53(18) . . ?
N52 Cd1 O95 94.82(16) . 5_666 ?
N52 Cd1 O96 87.64(18) . 5_666 ?
N52 Cd1 O53 95.97(19) . . ?
N52 Cd1 O55 87.48(19) . . ?
N52 Cd1 C49 92.4(2) . . ?
O53 Cd1 O95 138.82(16) . 5_666 ?
O53 Cd1 C49 27.43(19) . . ?
O55 Cd1 O95 165.40(16) . 5_666 ?
O55 Cd1 O95 87.22(17) . . ?
O55 Cd1 O96 142.11(17) . 5_666 ?
O55 Cd1 O53 54.84(17) . . ?
O55 Cd1 C49 27.41(19) . . ?
N58 Cd1 O95 87.51(19) . . ?
N58 Cd1 O95 81.40(17) . 5_666 ?
N58 Cd1 O96 91.00(18) . 5_666 ?
N58 Cd1 N52 176.03(18) . . ?
N58 Cd1 O53 87.72(19) . . ?
N58 Cd1 O55 95.9(2) . . ?
N58 Cd1 C49 91.6(2) . . ?
Cd1 O95 Cd1 101.65(16) . 5_666 ?
C81 O95 Cd1 168.6(4) . . ?
C81 O95 Cd1 87.0(4) . 5_666 ?
C81 O96 Cd1 98.3(4) . 5_666 ?
C63 N52 Cd1 122.6(4) . . ?
C70 N52 Cd1 119.6(4) . . ?
C70 N52 C63 117.1(5) . . ?
C49 O53 Cd1 89.3(4) . . ?
C49 O55 Cd1 93.3(4) . . ?
C75 C56 H56 120.7 . . ?
C77 C56 H56 120.7 . . ?
C77 C56 C75 118.5(7) . . ?
C68 C57 H57 120.5 . . ?
C68 C57 C80 119.0(6) . . ?
C80 C57 H57 120.5 . . ?
C68 N58 Cd1 120.8(4) . . ?
C68 N58 C85 116.7(6) . . ?
C85 N58 Cd1 122.4(4) . . ?
C63 C59 H59 119.6 . . ?
C63 C59 C74 120.7(6) . . ?
C74 C59 H59 119.6 . . ?
C70 C60 H60 120.2 . . ?
C70 C60 C74 119.5(6) . . ?
C74 C60 H60 120.2 . . ?
N52 C63 C59 122.7(6) . . ?
N52 C63 H63 118.7 . . ?
C59 C63 H63 118.7 . . ?
C66 C65 H65 119.8 . . ?
C66 C65 C25 120.4(6) . . ?
C25 C65 H65 119.8 . . ?
C65 C66 C69 119.1(6) . . ?
C65 C66 C80 120.5(6) . . ?
C69 C66 C80 120.4(6) . . ?
C57 C68 H68 118.1 . . ?
N58 C68 C57 123.8(6) . . ?
N58 C68 H68 118.1 . . ?
C66 C69 C66 121.6(8) . 6_557 ?
C66 C69 H69 119.2 . . ?
C66 C69 H69 119.2 6_557 . ?
N52 C70 C60 123.4(6) . . ?
N52 C70 H70 118.3 . . ?
C60 C70 H70 118.3 . . ?
C84 C71 H71 120.4 . . ?
C84 C71 C26 119.2(7) . . ?
C26 C71 H71 120.4 . . ?
C80 C72 H72 120.0 . . ?
C85 C72 H72 120.0 . . ?
C85 C72 C80 120.1(6) . . ?
C91 C73 C91 118.9(8) 6_556 . ?
C91 C73 C17 120.5(4) . . ?
C91 C73 C17 120.5(4) 6_556 . ?
C59 C74 C60 116.5(5) . . ?
C59 C74 C83 123.1(6) . . ?
C60 C74 C83 120.4(6) . . ?
C56 C75 Br4 118.9(6) . . ?
C76 C75 Br4 120.1(6) . . ?
C76 C75 C56 120.9(7) . . ?
C75 C76 H76 121.0 . . ?
C75 C76 C88 118.0(7) . . ?
C88 C76 H76 121.0 . . ?
C56 C77 C79 120.8(6) . . ?
C56 C77 C81 119.3(6) . . ?
C79 C77 C81 119.9(6) . . ?
C83 C78 H78 119.7 . . ?
C83 C78 H78 119.7 6_556 . ?
C83 C78 C83 120.6(8) . 6_556 ?
C77 C79 H79 120.7 . . ?
C88 C79 C77 118.5(7) . . ?
C88 C79 H79 120.7 . . ?
C57 C80 C66 120.1(6) . . ?
C72 C80 C57 116.8(6) . . ?
C72 C80 C66 123.1(6) . . ?
O95 C81 C77 118.9(6) . . ?
O96 C81 O95 122.2(6) . . ?
O96 C81 C77 118.8(6) . . ?
F67 C82 C54 119.0(5) . 6_556 ?
F67 C82 C54 119.0(5) . . ?
C54 C82 C54 121.9(11) . 6_556 ?
C78 C83 C74 119.7(6) . . ?
C91 C83 C74 120.7(5) . . ?
C91 C83 C78 119.5(6) . . ?
C71 C84 C49 119.6(6) . . ?
C93 C84 C71 120.4(7) . . ?
C93 C84 C49 119.9(7) . . ?
N58 C85 C72 123.6(6) . . ?
N58 C85 H85 118.2 . . ?
C72 C85 H85 118.2 . . ?
C87 C86 C93 122.0(9) . . ?
C87 C86 Br1 118.9(7) . . ?
C93 C86 Br1 118.7(7) . . ?
C86 C87 H87 120.7 . . ?
C86 C87 C26 118.5(8) . . ?
C26 C87 H87 120.7 . . ?
C76 C88 Br6 117.3(6) . . ?
C76 C88 Br2A 123.5(7) . . ?
C79 C88 Br6 119.4(6) . . ?
C79 C88 C76 123.2(7) . . ?
C79 C88 Br2A 108.4(8) . . ?
C73 C91 H91 119.7 . . ?
C83 C91 C73 120.7(6) . . ?
C83 C91 H91 119.7 . . ?
C84 C93 C86 118.8(8) . . ?
C84 C93 H93 120.6 . . ?
C86 C93 H93 120.6 . . ?
C82 C54 H54 120.3 . . ?
C35 C54 C82 119.4(9) . . ?
C35 C54 H54 120.3 . . ?
C35 C61 C3 121.0(5) 6_556 . ?
C35 C61 C3 121.0(5) . . ?
C35 C61 C35 118.0(9) . 6_556 ?
C17 C3 C61 178.6(13) . . ?
C18 C4 C10 176.8(17) . . ?
C10 C8 H8 118.3 . . ?
C10 C8 C11 123.4(14) . . ?
C11 C8 H8 118.3 . . ?
C3 C17 C73 174.1(13) . . ?
C4 C18 C25 174.3(16) . . ?
C65 C25 C65 119.5(8) 6_557 . ?
C65 C25 C18 120.2(4) 6_557 . ?
C65 C25 C18 120.2(4) . . ?
C71 C26 Br3 118.6(6) . . ?
C71 C26 Br3A 122.7(8) . . ?
C87 C26 Br3 120.4(6) . . ?
C87 C26 C71 121.0(7) . . ?
C87 C26 Br3A 112.7(9) . . ?
C54 C35 C61 120.6(8) . . ?
C54 C35 H35 119.7 . . ?
C61 C35 H35 119.7 . . ?
O53 C49 Cd1 63.3(4) . . ?
O53 C49 O55 122.6(7) . . ?
O53 C49 C84 119.5(6) . . ?
O55 C49 Cd1 59.3(4) . . ?
O55 C49 C84 117.9(6) . . ?
C84 C49 Cd1 177.1(5) . . ?
C8 C10 C4 120.2(8) . . ?
C8 C10 C4 120.2(8) 6_557 . ?
C8 C10 C8 119.6(16) 6_557 . ?
C13 C11 C8 110.4(14) . . ?
F5 C13 C11 113.8(8) . 6_557 ?
F5 C13 C11 113.8(8) . . ?
C11 C13 C11 132.1(16) . 6_557 ?

loop_
_geom_bond_atom_site_label_1
_geom_bond_atom_site_label_2
_geom_bond_distance
_geom_bond_site_symmetry_2
_geom_bond_publ_flag
Cd1 O95 2.588(4) 5_666 ?
Cd1 O95 2.381(5) . ?
Cd1 O96 2.352(5) 5_666 ?
Cd1 N52 2.307(5) . ?
Cd1 O53 2.415(5) . ?
Cd1 O55 2.328(5) . ?
Cd1 N58 2.291(5) . ?
Cd1 C49 2.703(7) . ?
Br6 C88 1.897(7) . ?
Br3 C26 1.882(8) . ?
Br4 C75 1.889(8) . ?
O95 C81 1.257(8) . ?
O96 C81 1.249(8) . ?
N52 C63 1.342(9) . ?
N52 C70 1.336(8) . ?
O53 C49 1.245(8) . ?
O55 C49 1.247(9) . ?
C56 H56 0.9400 . ?
C56 C75 1.417(10) . ?
C56 C77 1.382(10) . ?
C57 H57 0.9400 . ?
C57 C68 1.388(10) . ?
C57 C80 1.404(10) . ?
N58 C68 1.327(9) . ?
N58 C85 1.341(9) . ?
C59 H59 0.9400 . ?
C59 C63 1.375(9) . ?
C59 C74 1.383(9) . ?
C60 H60 0.9400 . ?
C60 C70 1.382(9) . ?
C60 C74 1.395(9) . ?
C63 H63 0.9400 . ?
C65 H65 0.9400 . ?
C65 C66 1.380(9) . ?
C65 C25 1.396(8) . ?
C66 C69 1.385(7) . ?
C66 C80 1.486(9) . ?
F67 C82 1.348(12) . ?
C68 H68 0.9400 . ?
C69 H69 0.9400 . ?
C70 H70 0.9400 . ?
C71 H71 0.9400 . ?
C71 C84 1.387(10) . ?
C71 C26 1.390(10) . ?
C72 H72 0.9400 . ?
C72 C80 1.379(9) . ?
C72 C85 1.376(10) . ?
C73 C91 1.400(8) 6_556 ?
C73 C91 1.400(8) . ?
C73 C17 1.414(13) . ?
C74 C83 1.485(8) . ?
C75 C76 1.372(11) . ?
C76 H76 0.9400 . ?
C76 C88 1.373(11) . ?
C77 C79 1.383(10) . ?
C77 C81 1.519(9) . ?
C78 H78 0.9400 . ?
C78 C83 1.392(7) 6_556 ?
C78 C83 1.392(7) . ?
C79 H79 0.9400 . ?
C79 C88 1.369(10) . ?
C82 C54 1.362(11) 6_556 ?
C82 C54 1.362(11) . ?
C83 C91 1.385(9) . ?
C84 C93 1.386(10) . ?
C84 C49 1.502(9) . ?
C85 H85 0.9400 . ?
C86 C87 1.372(12) . ?
C86 C93 1.386(12) . ?
C86 Br1 1.949(10) . ?
C87 H87 0.9400 . ?
C87 C26 1.384(12) . ?
C88 Br2A 1.958(15) . ?
C91 H91 0.9400 . ?
C93 H93 0.9400 . ?
C54 H54 0.9400 . ?
C54 C35 1.359(11) . ?
C61 C3 1.434(14) . ?
C61 C35 1.398(10) 6_556 ?
C61 C35 1.398(10) . ?
C3 C17 1.211(15) . ?
C4 C18 1.196(17) . ?
C4 C10 1.431(18) . ?
C8 H8 0.9400 . ?
C8 C10 1.413(12) . ?
C8 C11 1.438(12) . ?
C18 C25 1.428(15) . ?
C26 Br3A 1.866(14) . ?
C35 H35 0.9400 . ?
F5 C13 1.39(2) . ?
C11 C13 1.425(14) . ?

loop_
_geom_torsion_atom_site_label_1
_geom_torsion_atom_site_label_2
_geom_torsion_atom_site_label_3
_geom_torsion_atom_site_label_4
_geom_torsion
_geom_torsion_site_symmetry_1
_geom_torsion_site_symmetry_2
_geom_torsion_site_symmetry_3
_geom_torsion_site_symmetry_4
_geom_torsion_publ_flag
Cd1 O95 C81 O96 -0.4(6) 5_666 . . . ?
Cd1 O95 C81 O96 -141(2) . . . . ?
Cd1 O95 C81 C77 39(3) . . . . ?
Cd1 O95 C81 C77 179.4(5) 5_666 . . . ?
Cd1 O96 C81 O95 0.4(7) 5_666 . . . ?
Cd1 O96 C81 C77 -179.4(5) 5_666 . . . ?
Cd1 N52 C63 C59 170.0(5) . . . . ?
Cd1 N52 C70 C60 -171.4(5) . . . . ?
Cd1 O53 C49 O55 -1.7(8) . . . . ?
Cd1 O53 C49 C84 -179.0(6) . . . . ?
Cd1 O55 C49 O53 1.8(8) . . . . ?
Cd1 O55 C49 C84 179.1(6) . . . . ?
Cd1 N58 C68 C57 177.8(6) . . . . ?
Cd1 N58 C85 C72 -177.3(5) . . . . ?
Br4 C75 C76 C88 176.7(6) . . . . ?
C56 C75 C76 C88 -1.9(12) . . . . ?
C56 C77 C79 C88 2.1(11) . . . . ?
C56 C77 C81 O95 -168.8(6) . . . . ?
C56 C77 C81 O96 11.0(10) . . . . ?
C59 C74 C83 C78 -143.8(7) . . . . ?
C59 C74 C83 C91 39.5(9) . . . . ?
C60 C74 C83 C78 36.9(9) . . . . ?
C60 C74 C83 C91 -139.7(7) . . . . ?
C63 N52 C70 C60 -0.6(10) . . . . ?
C63 C59 C74 C60 0.3(9) . . . . ?
C63 C59 C74 C83 -179.0(6) . . . . ?
C65 C66 C69 C66 0.3(13) . . . 6_557 ?
C65 C66 C80 C57 145.2(7) . . . . ?
C65 C66 C80 C72 -33.7(10) . . . . ?
C66 C65 C25 C65 -1.2(14) . . . 6_557 ?
C66 C65 C25 C18 173.4(9) . . . . ?
F67 C82 C54 C35 -179.5(11) . . . . ?
C68 C57 C80 C66 -179.0(7) . . . . ?
C68 C57 C80 C72 0.0(10) . . . . ?
C68 N58 C85 C72 0.4(10) . . . . ?
C69 C66 C80 C57 -33.2(10) . . . . ?
C69 C66 C80 C72 147.9(7) . . . . ?
C70 N52 C63 C59 -0.4(10) . . . . ?
C70 C60 C74 C59 -1.3(9) . . . . ?
C70 C60 C74 C83 178.0(6) . . . . ?
C71 C84 C93 C86 0.1(16) . . . . ?
C71 C84 C49 O53 -22.4(12) . . . . ?
C71 C84 C49 O55 160.2(8) . . . . ?
C74 C59 C63 N52 0.6(10) . . . . ?
C74 C60 C70 N52 1.5(10) . . . . ?
C74 C83 C91 C73 177.0(7) . . . . ?
C75 C56 C77 C79 -2.3(11) . . . . ?
C75 C56 C77 C81 179.1(7) . . . . ?
C75 C76 C88 Br6 179.9(6) . . . . ?
C75 C76 C88 C79 1.7(13) . . . . ?
C75 C76 C88 Br2A 153.9(12) . . . . ?
C77 C56 C75 Br4 -176.3(5) . . . . ?
C77 C56 C75 C76 2.2(12) . . . . ?
C77 C79 C88 Br6 -180.0(5) . . . . ?
C77 C79 C88 C76 -1.8(13) . . . . ?
C77 C79 C88 Br2A -157.6(10) . . . . ?
C78 C83 C91 C73 0.3(12) . . . . ?
C79 C77 C81 O95 12.7(10) . . . . ?
C79 C77 C81 O96 -167.5(6) . . . . ?
C80 C57 C68 N58 -0.3(12) . . . . ?
C80 C66 C69 C66 178.8(5) . . . 6_557 ?
C80 C72 C85 N58 -0.7(11) . . . . ?
C81 C77 C79 C88 -179.4(7) . . . . ?
C82 C54 C35 C61 0.3(18) . . . . ?
C83 C78 C83 C74 -178.7(5) 6_556 . . . ?
C83 C78 C83 C91 -2.0(13) 6_556 . . . ?
C84 C71 C26 Br3 -178.8(7) . . . . ?
C84 C71 C26 C87 1.2(15) . . . . ?
C84 C71 C26 Br3A 158.3(15) . . . . ?
C85 N58 C68 C57 0.1(11) . . . . ?
C85 C72 C80 C57 0.4(10) . . . . ?
C85 C72 C80 C66 179.4(6) . . . . ?
C86 C87 C26 Br3 177.3(11) . . . . ?
C86 C87 C26 C71 -2.8(19) . . . . ?
C87 C86 C93 C84 -2(2) . . . . ?
C91 C73 C91 C83 1.4(15) 6_556 . . . ?
C93 C84 C49 O53 155.7(9) . . . . ?
C93 C84 C49 O55 -21.7(12) . . . . ?
C93 C86 C87 C26 3(2) . . . . ?
C54 C82 C54 C35 -3(2) 6_556 . . . ?
C3 C61 C35 C54 -175.2(11) . . . . ?
C8 C11 C13 F5 -178.1(16) . . . . ?
C8 C11 C13 C11 10(4) . . . 6_557 ?
C17 C73 C91 C83 -175.0(9) . . . . ?
C25 C65 C66 C69 0.4(11) . . . . ?
C25 C65 C66 C80 -178.0(7) . . . . ?
C26 C71 C84 C93 0.1(14) . . . . ?
C26 C71 C84 C49 178.2(8) . . . . ?
C35 C61 C35 C54 2.5(18) 6_556 . . . ?
C49 C84 C93 C86 -177.9(10) . . . . ?
C10 C8 C11 C13 -6(2) . . . . ?
C11 C8 C10 C4 -174.0(14) . . . . ?
C11 C8 C10 C8 4(3) . . . 6_557 ?
Br1 C86 C87 C26 -169.9(9) . . . . ?
Br1 C86 C93 C84 171.2(8) . . . . ?

loop_
_smtbx_masks_void_nr
_smtbx_masks_void_average_x
_smtbx_masks_void_average_y
_smtbx_masks_void_average_z
_smtbx_masks_void_volume
_smtbx_masks_void_count_electrons
_smtbx_masks_void_content
1 0.035 0.083 0.153 8.1 0.4 '1 ?'
2 0.035 0.083 0.347 8.1 0.0 '1 ?'
3 -0.385 0.250 -0.498 887.4 300.4 '8 DMF'
4 0.035 0.417 0.653 8.1 0.0 '1 ?'
5 0.035 0.417 0.847 8.1 0.5 '1 ?'
6 -0.035 0.583 0.153 8.1 0.0 '1 ?'
7 -0.035 0.583 0.347 8.1 0.5 '1 ?'
8 0.385 0.750 -0.022 887.4 290.8 '8 DMF'
9 -0.035 0.917 0.653 8.1 0.4 '1 ?'
10 -0.035 0.917 0.847 8.1 0.0 '1 ?'
